data_7233705
loop_
_publ_author_name
'S. Uttiya'
'L. Miozzo'
'E. M. Fumagalli'
'S. Bergantin'
'R. Ruffo'
'M. Parravicini'
'A. Papagni'
'M. Moret'
'A. Sassella'

_publ_section_title
;
 Connecting molecule oxidation to single crystal structural and charge
 transport properties in rubrene derivatives
;
_journal_name_full 'Journal of Materials Chemistry C'
_journal_page_first 4147
_journal_page_last 4155
_journal_paper_doi 10.1039/C3TC32527J
_journal_volume 2
_journal_year 2014
_chemical_formula_sum 'C38 H24 S2'
_chemical_formula_weight 544.73
_space_group_crystal_system monoclinic
_space_group_IT_number 14
_space_group_name_Hall '-P 2ybc'
_space_group_name_H-M_alt 'P 1 21/c 1'
_atom_sites_solution_hydrogens geom
_cell_angle_alpha 90
_cell_angle_beta 103.954(2)
_cell_angle_gamma 90
_cell_formula_units_Z 2
_cell_length_a 13.5679(5)
_cell_length_b 7.0143(2)
_cell_length_c 14.3020(7)
_cell_measurement_reflns_used 5373
_cell_measurement_temperature 120(2)
_cell_measurement_theta_max 27.5
_cell_measurement_theta_min 2.4
_cell_volume 1320.94(9)
_computing_cell_refinement
;
CrystalClear-SM Expert 2.0 r4 (Rigaku, 2009)
;
_computing_data_collection
;
CrystalClear-SM Expert 2.0 r4 (Rigaku, 2009)
;
_computing_data_reduction
;
CrystalClear-SM Expert 2.0 r4 (Rigaku, 2009)
;
_computing_structure_refinement 'SHELXL-2013 (Sheldrick, 2013)'
_computing_structure_solution 'SHELXS-2013 (Sheldrick, 2013)'
_diffrn_ambient_temperature 120(2)
_diffrn_detector 'Curved image plate'
_diffrn_detector_area_resol_mean 10.0000
_diffrn_measured_fraction_theta_full 0.995
_diffrn_measured_fraction_theta_max 0.996
_diffrn_measurement_details
;
scan:
	Number of images: 37
	           Slice: 20.0000 - 170.0000
	     Image width: 4.0000
	        Exp time: 180.0000
	   Rotation axis: Omega
	           Omega: 0.0000
	             Chi: 45.0000
	             Phi: 0.0000
	             XTD: 127.4000
	          2theta: -0.0285
scan:
	Number of images: 19
	           Slice: 94.0000 - 170.0000
	     Image width: 4.0000
	        Exp time: 180.0000
	   Rotation axis: Omega
	           Omega: 0.0000
	             Chi: 0.0000
	             Phi: 0.0000
	             XTD: 127.4000
	          2theta: -0.0285
;
_diffrn_measurement_device 'Crystal Goniometer'
_diffrn_measurement_device_type 'Rigaku RAXIS II'
_diffrn_measurement_method 'profile data from \w-scans'
_diffrn_measurement_specimen_support Fiber
_diffrn_orient_matrix_type d*Trek
_diffrn_orient_matrix_UB_11 -0.010133
_diffrn_orient_matrix_UB_12 0.002982
_diffrn_orient_matrix_UB_13 0.075206
_diffrn_orient_matrix_UB_21 -0.139237
_diffrn_orient_matrix_UB_22 0.023461
_diffrn_orient_matrix_UB_23 -0.019691
_diffrn_orient_matrix_UB_31 -0.014092
_diffrn_orient_matrix_UB_32 -0.068230
_diffrn_orient_matrix_UB_33 0.018351
_diffrn_radiation_monochromator 'Graphite Monochromator'
_diffrn_radiation_source 'fine-focus sealed tube'
_diffrn_radiation_type MoK\a
_diffrn_radiation_wavelength 0.71075
_diffrn_reflns_av_R_equivalents 0.0890
_diffrn_reflns_av_unetI/netI 0.0867
_diffrn_reflns_Laue_measured_fraction_full 0.995
_diffrn_reflns_Laue_measured_fraction_max 0.996
_diffrn_reflns_limit_h_max 17
_diffrn_reflns_limit_h_min -17
_diffrn_reflns_limit_k_max 7
_diffrn_reflns_limit_k_min -9
_diffrn_reflns_limit_l_max 18
_diffrn_reflns_limit_l_min -15
_diffrn_reflns_number 12413
_diffrn_reflns_point_group_measured_fraction_full 0.995
_diffrn_reflns_point_group_measured_fraction_max 0.996
_diffrn_reflns_theta_full 25.242
_diffrn_reflns_theta_max 27.493
_diffrn_reflns_theta_min 2.935
_diffrn_source_current 35.0
_diffrn_source_power 1.8
_diffrn_source_voltage 50.0
_exptl_absorpt_coefficient_mu 0.23
_exptl_absorpt_correction_T_max 0.982
_exptl_absorpt_correction_T_min 0.948
_exptl_absorpt_correction_type numerical
_exptl_absorpt_process_details
;
'CrystalClear-SM Expert 2.0 r4 (Rigaku, 2009)'
;
_exptl_crystal_colour Red
_exptl_crystal_description Prism
_exptl_crystal_F_000 568
_exptl_crystal_size_max 0.35
_exptl_crystal_size_mid 0.14
_exptl_crystal_size_min 0.10
_refine_diff_density_max 0.481
_refine_diff_density_min -0.357
_refine_diff_density_rms 0.062
_refine_ls_extinction_coef 0.014(3)
_refine_ls_extinction_expression Fc^*^=kFc[1+0.001xFc^2^\l^3^/sin(2\q)]^-1/4^
_refine_ls_extinction_method SHELXL
_refine_ls_goodness_of_fit_ref 1.100
_refine_ls_hydrogen_treatment constr
_refine_ls_matrix_type full
_refine_ls_number_parameters 186
_refine_ls_number_reflns 3015
_refine_ls_number_restraints 192
_refine_ls_restrained_S_all 1.073
_refine_ls_R_factor_all 0.0897
_refine_ls_R_factor_gt 0.0687
_refine_ls_shift/su_max 0.000
_refine_ls_shift/su_mean 0.000
_refine_ls_structure_factor_coef Fsqd
_refine_ls_weighting_details 'w=1/[\s^2^(Fo^2^)+(0.0392P)^2^+0.9584P] where P=(Fo^2^+2Fc^2^)/3'
_refine_ls_weighting_scheme calc
_refine_ls_wR_factor_gt 0.1501
_refine_ls_wR_factor_ref 0.1625
_reflns_Friedel_coverage 0.000
_reflns_Friedel_fraction_full .
_reflns_Friedel_fraction_max .
_reflns_number_gt 2352
_reflns_number_total 3015
_reflns_threshold_expression 'I > 2\s(I)'
_cod_data_source_file 1000003.cif
_cod_data_source_block PCOD1000003
_cod_depositor_comments
;
The following automatic conversions were performed:

data item '_exptl_absorpt_correction_type' value 'Numerical' was
changed to 'numerical' in accordance with the built-in table derived
from the CIF Core dictionary named 'cif_core.dic' version 2.4.5 last
updated on 2014-11-21.

Automatic conversion script
Id: cif_fix_values 6909 2019-04-08 15:41:33Z antanas 
;
_cod_original_sg_symbol_H-M 'P 21/c'
_cod_original_formula_sum 'C38 H24 S2 '
_cod_database_code 7233705
_shelx_space_group_comment
;
The symmetry employed for this shelxl refinement is uniquely defined
by the following loop, which should always be used as a source of
symmetry information in preference to the above space-group names.
They are only intended as comments.
;

loop_
_space_group_symop_operation_xyz
'x, y, z'
'-x, y+1/2, -z+1/2'
'-x, -y, -z'
'x, -y-1/2, z-1/2'

loop_
_atom_site_label
_atom_site_type_symbol
_atom_site_fract_x
_atom_site_fract_y
_atom_site_fract_z
_atom_site_U_iso_or_equiv
_atom_site_adp_type
_atom_site_occupancy
_atom_site_site_symmetry_order
_atom_site_calc_flag
_atom_site_refinement_flags_posn
_atom_site_refinement_flags_adp
_atom_site_refinement_flags_occupancy
_atom_site_disorder_assembly
_atom_site_disorder_group
C1 C 0.22060(9) 0.6473(2) 0.62124(11) 0.0284(6) Uani 1 1 d G U . . .
C2 C 0.28999(12) 0.7544(2) 0.58608(10) 0.0315(6) Uani 1 1 d G U . . .
H2 H 0.2686 0.8208 0.5268 0.038 Uiso 1 1 calc R U . . .
C3 C 0.39075(10) 0.7643(3) 0.63771(13) 0.0398(7) Uani 1 1 d G U . . .
H3 H 0.4382 0.8375 0.6137 0.048 Uiso 1 1 calc R U . . .
C4 C 0.42212(9) 0.6671(3) 0.72450(12) 0.0455(8) Uani 1 1 d G U . . .
H4 H 0.4910 0.6738 0.7598 0.055 Uiso 1 1 calc R U . . .
C5 C 0.35273(12) 0.5599(3) 0.75967(10) 0.0438(7) Uani 1 1 d G U . . .
H5 H 0.3742 0.4935 0.8190 0.053 Uiso 1 1 calc R U . . .
C6 C 0.25197(11) 0.5500(2) 0.70804(11) 0.0311(6) Uani 1 1 d G U . . .
H6 H 0.2046 0.4768 0.7321 0.037 Uiso 1 1 calc R U . . .
C11 C 0.10722(17) 0.6512(3) 0.57245(17) 0.0253(5) Uani 1 1 d . U . . .
C12 C 0.05572(17) 0.5009(3) 0.51275(17) 0.0245(5) Uani 1 1 d . U . . .
C13 C 0.10892(17) 0.3539(3) 0.47691(17) 0.0256(5) Uani 1 1 d D U . . .
C14 C 0.05618(18) 0.1986(4) 0.42570(17) 0.0263(5) Uani 1 1 d . U . . .
C15 C 0.10836(19) 0.0441(4) 0.39208(18) 0.0289(6) Uani 1 1 d . U . . .
H15 H 0.1804 0.0456 0.4059 0.035 Uiso 1 1 calc R U . . .
C16 C 0.0574(2) -0.1031(4) 0.34133(18) 0.0324(6) Uani 1 1 d . U . . .
H16 H 0.0941 -0.2043 0.3213 0.039 Uiso 1 1 calc R U . . .
C17 C -0.0496(2) -0.1076(4) 0.31794(18) 0.0330(6) Uani 1 1 d . U . . .
H17 H -0.0847 -0.2120 0.2826 0.040 Uiso 1 1 calc R U . . .
C18 C 0.05252(18) 0.8045(4) 0.59891(17) 0.0269(5) Uani 1 1 d . U . . .
C19 C 0.10295(19) 0.9629(4) 0.65413(18) 0.0303(6) Uani 1 1 d . U . . .
H19 H 0.1751 0.9667 0.6715 0.036 Uiso 1 1 calc R U . . .
S1A S 0.25983(10) 0.4734(2) 0.39012(8) 0.0348(3) Uani 0.784(3) 1 d D U P A 1
C7A C 0.2200(4) 0.3572(16) 0.4795(8) 0.0271(15) Uani 0.784(3) 1 d D U P A 1
C8A C 0.2988(9) 0.270(2) 0.5424(11) 0.0413(12) Uani 0.784(3) 1 d D U P A 1
H8A H 0.2911 0.2010 0.5974 0.050 Uiso 0.784(3) 1 calc R U P A 1
C9A C 0.3937(5) 0.2918(10) 0.5175(4) 0.0359(10) Uani 0.784(3) 1 d D U P A 1
H9A H 0.4557 0.2381 0.5530 0.043 Uiso 0.784(3) 1 calc R U P A 1
C10A C 0.3842(3) 0.4008(9) 0.4357(4) 0.0377(10) Uani 0.784(3) 1 d D U P A 1
H10A H 0.4390 0.4322 0.4077 0.045 Uiso 0.784(3) 1 calc R U P A 1
C7B C 0.2187(12) 0.381(7) 0.485(3) 0.0271(15) Uani 0.216(3) 1 d D U P A 2
C8B C 0.2545(16) 0.447(4) 0.4111(16) 0.0348(3) Uani 0.216(3) 1 d D U P A 2
H8B H 0.2100 0.5040 0.3569 0.042 Uiso 0.216(3) 1 calc R U P A 2
C9B C 0.3610(14) 0.428(4) 0.4155(17) 0.0377(10) Uani 0.216(3) 1 d D U P A 2
H9B H 0.3971 0.4830 0.3729 0.045 Uiso 0.216(3) 1 calc R U P A 2
C10B C 0.3996(18) 0.316(4) 0.4939(17) 0.0359(10) Uani 0.216(3) 1 d D U P A 2
H10B H 0.4688 0.2774 0.5121 0.043 Uiso 0.216(3) 1 calc R U P A 2
S1B S 0.3116(9) 0.250(2) 0.5563(10) 0.0413(12) Uani 0.216(3) 1 d D U P A 2

loop_
_atom_site_aniso_label
_atom_site_aniso_U_11
_atom_site_aniso_U_22
_atom_site_aniso_U_33
_atom_site_aniso_U_23
_atom_site_aniso_U_13
_atom_site_aniso_U_12
C1 0.0265(12) 0.0286(13) 0.0294(13) -0.0040(10) 0.0056(9) -0.0008(9)
C2 0.0316(12) 0.0297(14) 0.0331(14) -0.0011(11) 0.0079(10) -0.0029(10)
C3 0.0304(13) 0.0420(16) 0.0472(16) -0.0063(13) 0.0100(11) -0.0049(11)
C4 0.0310(14) 0.0559(19) 0.0453(17) -0.0057(14) 0.0010(12) -0.0002(12)
C5 0.0358(15) 0.059(2) 0.0330(15) 0.0004(14) 0.0016(11) 0.0029(13)
C6 0.0285(12) 0.0361(14) 0.0295(13) -0.0009(11) 0.0087(10) -0.0031(10)
C11 0.0242(11) 0.0273(12) 0.0247(12) 0.0014(10) 0.0060(9) -0.0024(9)
C12 0.0258(11) 0.0261(12) 0.0210(11) 0.0020(9) 0.0043(9) 0.0013(9)
C13 0.0241(11) 0.0279(13) 0.0245(12) 0.0013(10) 0.0052(9) 0.0016(9)
C14 0.0299(12) 0.0269(12) 0.0227(12) 0.0004(10) 0.0073(9) 0.0005(9)
C15 0.0308(12) 0.0310(13) 0.0253(12) -0.0013(10) 0.0077(10) 0.0020(10)
C16 0.0392(14) 0.0281(13) 0.0308(13) -0.0001(11) 0.0105(10) 0.0042(10)
C17 0.0402(14) 0.0297(14) 0.0291(13) -0.0029(11) 0.0080(10) -0.0028(11)
C18 0.0296(12) 0.0274(13) 0.0234(12) 0.0018(10) 0.0059(9) -0.0011(9)
C19 0.0314(13) 0.0311(14) 0.0281(13) -0.0037(11) 0.0065(10) -0.0039(10)
S1A 0.0293(4) 0.0468(7) 0.0290(7) 0.0017(5) 0.0084(4) -0.0030(4)
C7A 0.0273(11) 0.024(3) 0.0307(19) -0.006(2) 0.0086(9) -0.0007(10)
C8A 0.034(2) 0.039(3) 0.049(3) -0.0039(18) 0.0070(19) 0.0026(16)
C9A 0.0270(14) 0.042(2) 0.036(3) -0.005(2) 0.0033(16) 0.0035(14)
C10A 0.026(2) 0.052(3) 0.036(3) -0.004(2) 0.0088(18) -0.0029(19)
C7B 0.0273(11) 0.024(3) 0.0307(19) -0.006(2) 0.0086(9) -0.0007(10)
C8B 0.0293(4) 0.0468(7) 0.0290(7) 0.0017(5) 0.0084(4) -0.0030(4)
C9B 0.026(2) 0.052(3) 0.036(3) -0.004(2) 0.0088(18) -0.0029(19)
C10B 0.0270(14) 0.042(2) 0.036(3) -0.005(2) 0.0033(16) 0.0035(14)
S1B 0.034(2) 0.039(3) 0.049(3) -0.0039(18) 0.0070(19) 0.0026(16)

loop_
_atom_type_symbol
_atom_type_description
_atom_type_scat_dispersion_real
_atom_type_scat_dispersion_imag
_atom_type_scat_source
C C 0.0033 0.0016 'International Tables Vol C Tables 4.2.6.8 and 6.1.1.4'
H H 0.0000 0.0000 'International Tables Vol C Tables 4.2.6.8 and 6.1.1.4'
S S 0.1246 0.1234 'International Tables Vol C Tables 4.2.6.8 and 6.1.1.4'

loop_
_geom_angle_atom_site_label_1
_geom_angle_atom_site_label_2
_geom_angle_atom_site_label_3
_geom_angle
_geom_angle_site_symmetry_1
_geom_angle_site_symmetry_3
C2 C1 C6 120.0 . .
C2 C1 C11 121.32(13) . .
C6 C1 C11 118.32(13) . .
C3 C2 C1 120.0 . .
C2 C3 C4 120.0 . .
C5 C4 C3 120.0 . .
C4 C5 C6 120.0 . .
C5 C6 C1 120.0 . .
C18 C11 C12 120.7(2) . .
C18 C11 C1 115.37(19) . .
C12 C11 C1 123.6(2) . .
C13 C12 C11 122.2(2) . .
C13 C12 C12 119.1(3) . 3_566
C11 C12 C12 118.8(3) . 3_566
C14 C13 C12 120.6(2) . .
C14 C13 C7B 121(2) . .
C12 C13 C7B 118(2) . .
C14 C13 C7A 114.0(6) . .
C12 C13 C7A 125.0(5) . .
C13 C14 C18 120.3(2) . 3_566
C13 C14 C15 121.8(2) . .
C18 C14 C15 117.9(2) 3_566 .
C16 C15 C14 121.7(2) . .
C15 C16 C17 120.5(2) . .
C19 C17 C16 120.2(2) 3_566 .
C11 C18 C14 120.0(2) . 3_566
C11 C18 C19 121.7(2) . .
C14 C18 C19 118.2(2) 3_566 .
C17 C19 C18 121.4(2) 3_566 .
C7A S1A C10A 92.0(3) . .
C8A C7A C13 129.2(9) . .
C8A C7A S1A 111.6(7) . .
C13 C7A S1A 119.1(5) . .
C7A C8A C9A 113.5(11) . .
C10A C9A C8A 111.6(7) . .
C9A C10A S1A 111.4(5) . .
C8B C7B C13 122(2) . .
C8B C7B S1B 107.6(16) . .
C13 C7B S1B 124.8(19) . .
C7B C8B C9B 119(2) . .
C10B C9B C8B 106(2) . .
C9B C10B S1B 114(2) . .
C7B S1B C10B 93.0(14) . .

loop_
_geom_bond_atom_site_label_1
_geom_bond_atom_site_label_2
_geom_bond_distance
_geom_bond_site_symmetry_2
C1 C2 1.3900 .
C1 C6 1.3900 .
C1 C11 1.529(2) .
C2 C3 1.3900 .
C3 C4 1.3900 .
C4 C5 1.3900 .
C5 C6 1.3900 .
C11 C18 1.409(3) .
C11 C12 1.429(3) .
C12 C13 1.423(3) .
C12 C12 1.467(4) 3_566
C13 C14 1.408(3) .
C13 C7B 1.478(16) .
C13 C7A 1.498(5) .
C14 C18 1.431(3) 3_566
C14 C15 1.439(3) .
C15 C16 1.352(4) .
C16 C17 1.411(4) .
C17 C19 1.361(4) 3_566
C18 C14 1.431(3) 3_566
C18 C19 1.437(3) .
C19 C17 1.361(4) 3_566
S1A C7A 1.710(8) .
S1A C10A 1.733(4) .
C7A C8A 1.365(12) .
C8A C9A 1.424(13) .
C9A C10A 1.378(6) .
C7B C8B 1.35(2) .
C7B S1B 1.69(2) .
C8B C9B 1.44(2) .
C9B C10B 1.368(16) .
C10B S1B 1.718(17) .
